data_1508865
loop_
_publ_author_name
'Hong, Bor-Cherng'
'Liao, Wei-Kai'
'Dange, Nitin S.'
'Liao, Ju-Hsiou'

_publ_section_title
;
 One-pot organocatalytic enantioselective domino double-Michael reaction
 and pictet-spengler-lactamization reaction. A facile entry to the
 &quot;inside yohimbane&quot; system with five contiguous stereogenic
 centers.
;
_journal_issue 3
_journal_name_full 'Organic letters'
_journal_page_first 468
_journal_page_last 471
_journal_paper_doi 10.1021/ol3032329
_journal_volume 15
_journal_year 2013
_chemical_absolute_configuration unk
_chemical_formula_sum 'C25 H24 Cl N3 O3'
_chemical_formula_weight 449.92
_chemical_name_systematic
; 
 ? 
;
_space_group_IT_number 19
_symmetry_cell_setting orthorhombic
_symmetry_space_group_name_Hall 'P 2ac 2ab'
_symmetry_space_group_name_H-M 'P 21 21 21'
_atom_sites_solution_hydrogens geom
_atom_sites_solution_primary direct
_atom_sites_solution_secondary difmap
_audit_creation_method SHELXL-97
_cell_angle_alpha 90.00
_cell_angle_beta 90.00
_cell_angle_gamma 90.00
_cell_formula_units_Z 4
_cell_length_a 8.1146(8)
_cell_length_b 9.2164(9)
_cell_length_c 35.493(4)
_cell_measurement_reflns_used 997
_cell_measurement_temperature 295(2)
_cell_measurement_theta_max 23.529
_cell_measurement_theta_min -23.529
_cell_volume 2654.4(5)
_computing_cell_refinement 'BRUKER SMART'
_computing_data_collection 'BRUKER SMART'
_computing_data_reduction 'BRUKER SAINT'
_computing_molecular_graphics Ortep-3
_computing_publication_material 'Wingx publication routines (Farrugia, 1999)'
_computing_structure_refinement 'SHELXL-97 (Sheldrick, 1997)'
_computing_structure_solution 'SHELXS-97 (Sheldrick, 1990)'
_diffrn_ambient_temperature 295(2)
_diffrn_measured_fraction_theta_full 0.986
_diffrn_measured_fraction_theta_max 0.986
_diffrn_measurement_device_type 'Bruker Smart Apex'
_diffrn_measurement_method 'phi-omega scan'
_diffrn_radiation_monochromator graphite
_diffrn_radiation_source 'fine-focus sealed tube'
_diffrn_radiation_type MoK\a
_diffrn_radiation_wavelength 0.71073
_diffrn_reflns_av_R_equivalents 0.0000
_diffrn_reflns_av_sigmaI/netI 0.0276
_diffrn_reflns_limit_h_max 10
_diffrn_reflns_limit_h_min -10
_diffrn_reflns_limit_k_max 12
_diffrn_reflns_limit_k_min 0
_diffrn_reflns_limit_l_max 46
_diffrn_reflns_limit_l_min 0
_diffrn_reflns_number 6427
_diffrn_reflns_theta_full 28.30
_diffrn_reflns_theta_max 28.30
_diffrn_reflns_theta_min 1.15
_diffrn_standards_decay_% 0
_exptl_absorpt_coefficient_mu 0.171
_exptl_absorpt_correction_T_max 0.9847
_exptl_absorpt_correction_T_min 0.9567
_exptl_absorpt_correction_type empirical
_exptl_absorpt_process_details SADABS
_exptl_crystal_colour colorless
_exptl_crystal_density_diffrn 1.126
_exptl_crystal_density_method 'not measured'
_exptl_crystal_description rod
_exptl_crystal_F_000 944
_exptl_crystal_size_max 0.26
_exptl_crystal_size_mid 0.11
_exptl_crystal_size_min 0.09
_refine_diff_density_max 0.267
_refine_diff_density_min -0.237
_refine_diff_density_rms 0.072
_refine_ls_abs_structure_details 'Flack H D (1983), Acta Cryst. A39, 876-881'
_refine_ls_abs_structure_Flack 0.10(8)
_refine_ls_extinction_method none
_refine_ls_goodness_of_fit_ref 1.059
_refine_ls_hydrogen_treatment constr
_refine_ls_matrix_type full
_refine_ls_number_parameters 289
_refine_ls_number_reflns 6427
_refine_ls_number_restraints 0
_refine_ls_restrained_S_all 1.059
_refine_ls_R_factor_all 0.0646
_refine_ls_R_factor_gt 0.0526
_refine_ls_shift/su_max 0.001
_refine_ls_shift/su_mean 0.000
_refine_ls_structure_factor_coef Fsqd
_refine_ls_weighting_details 'calc w=1/[\s^2^(Fo^2^)+(0.0788P)^2^+0.4704P] where P=(Fo^2^+2Fc^2^)/3'
_refine_ls_weighting_scheme calc
_refine_ls_wR_factor_gt 0.1434
_refine_ls_wR_factor_ref 0.1487
_reflns_number_gt 5285
_reflns_number_total 6427
_reflns_threshold_expression >2sigma(I)
_cod_data_source_file ol3032329_si_003.cif
_cod_data_source_block lwk002-sr
_cod_depositor_comments
;
The following automatic conversions were performed:

'_exptl_absorpt_correction_type' value 'Empirical' changed to
'empirical' according to
/home/saulius/struct/CIF-dictionaries/cif_core.dic dictionary named
'cif_core.dic' version 2.4.2 from 2011-04-26.

Automatic conversion script
Id: cif_fix_values 1891 2012-01-12 08:04:46Z andrius 
;
_cod_database_code 1508865

loop_
_symmetry_equiv_pos_as_xyz
'x, y, z'
'-x+1/2, -y, z+1/2'
'-x, y+1/2, -z+1/2'
'x+1/2, -y+1/2, -z'

loop_
_atom_site_label
_atom_site_type_symbol
_atom_site_fract_x
_atom_site_fract_y
_atom_site_fract_z
_atom_site_U_iso_or_equiv
_atom_site_adp_type
_atom_site_occupancy
_atom_site_symmetry_multiplicity
_atom_site_calc_flag
_atom_site_refinement_flags
Cl1 Cl 0.46811(12) 1.23583(9) 0.80645(3) 0.1000(3) Uani 1 1 d .
O1 O 0.9706(3) 0.2902(2) 0.90839(7) 0.0848(6) Uani 1 1 d .
O2 O 1.1862(3) 0.9484(3) 0.74051(8) 0.1101(9) Uani 1 1 d .
O3 O 0.9833(3) 0.8044(3) 0.73233(5) 0.0878(6) Uani 1 1 d .
N1 N 0.8510(2) 0.8568(2) 0.91281(5) 0.0489(4) Uani 1 1 d .
H1 H 0.9085 0.9131 0.8986 0.059 Uiso 1 1 calc R
N2 N 1.0934(3) 0.8551(3) 0.75137(6) 0.0633(6) Uani 1 1 d .
N3 N 0.8431(2) 0.47932(19) 0.88025(5) 0.0513(4) Uani 1 1 d .
C1 C 0.9804(4) 0.4056(2) 0.89089(7) 0.0596(6) Uani 1 1 d .
C2 C 1.1416(3) 0.4676(3) 0.87797(7) 0.0551(5) Uani 1 1 d .
H2A H 1.2209 0.3900 0.8746 0.066 Uiso 1 1 calc R
H2B H 1.1841 0.5334 0.8970 0.066 Uiso 1 1 calc R
C3 C 1.1188(3) 0.5492(2) 0.84083(6) 0.0439(4) Uani 1 1 d .
H3A H 1.0643 0.4837 0.8230 0.053 Uiso 1 1 calc R
C4 C 1.2809(3) 0.5995(3) 0.82308(6) 0.0525(5) Uani 1 1 d .
H4A H 1.3343 0.6694 0.8394 0.063 Uiso 1 1 calc R
H4B H 1.3543 0.5173 0.8199 0.063 Uiso 1 1 calc R
C5 C 1.2459(3) 0.6677(3) 0.78532(6) 0.0521(5) Uani 1 1 d .
H5A H 1.1987 0.5961 0.7685 0.063 Uiso 1 1 calc R
H5B H 1.3476 0.7029 0.7742 0.063 Uiso 1 1 calc R
C6 C 1.1252(3) 0.7941(2) 0.79049(6) 0.0467(5) Uani 1 1 d .
H6 H 1.1769 0.8690 0.8061 0.056 Uiso 1 1 calc R
C7 C 0.9620(2) 0.74823(19) 0.80854(5) 0.0385(4) Uani 1 1 d .
H7 H 0.9147 0.6715 0.7928 0.046 Uiso 1 1 calc R
C8 C 0.8391(2) 0.8719(2) 0.80955(5) 0.0400(4) Uani 1 1 d .
C9 C 0.8763(3) 1.0062(2) 0.82538(6) 0.0493(5) Uani 1 1 d .
H9 H 0.9783 1.0208 0.8367 0.059 Uiso 1 1 calc R
C10 C 0.7626(3) 1.1182(3) 0.82443(7) 0.0595(6) Uani 1 1 d .
H10 H 0.7882 1.2081 0.8348 0.071 Uiso 1 1 calc R
C11 C 0.6116(3) 1.0949(3) 0.80809(7) 0.0568(6) Uani 1 1 d .
C12 C 0.5716(3) 0.9642(3) 0.79220(7) 0.0598(6) Uani 1 1 d .
H12 H 0.4686 0.9501 0.7813 0.072 Uiso 1 1 calc R
C13 C 0.6859(3) 0.8541(2) 0.79251(7) 0.0525(5) Uani 1 1 d .
H13 H 0.6604 0.7661 0.7811 0.063 Uiso 1 1 calc R
C14 C 1.0040(2) 0.67898(19) 0.84772(5) 0.0378(4) Uani 1 1 d .
H14 H 1.0630 0.7510 0.8629 0.045 Uiso 1 1 calc R
C15 C 0.8454(2) 0.6336(2) 0.86914(5) 0.0414(4) Uani 1 1 d .
H15 H 0.7526 0.6486 0.8519 0.050 Uiso 1 1 calc R
C16 C 0.8081(3) 0.7173(2) 0.90450(5) 0.0434(4) Uani 1 1 d .
C17 C 0.7876(3) 0.8931(3) 0.94747(6) 0.0499(5) Uani 1 1 d .
C18 C 0.7992(4) 1.0222(3) 0.96731(8) 0.0676(7) Uani 1 1 d .
H18 H 0.8581 1.1012 0.9581 0.081 Uiso 1 1 calc R
C19 C 0.7171(4) 1.0271(4) 1.00206(9) 0.0857(10) Uani 1 1 d .
H19 H 0.7237 1.1105 1.0167 0.103 Uiso 1 1 calc R
C20 C 0.6267(4) 0.9105(5) 1.01486(8) 0.0869(10) Uani 1 1 d .
H20 H 0.5707 0.9192 1.0376 0.104 Uiso 1 1 calc R
C21 C 0.6159(3) 0.7838(4) 0.99569(7) 0.0730(8) Uani 1 1 d .
H21 H 0.5544 0.7065 1.0050 0.088 Uiso 1 1 calc R
C22 C 0.7011(3) 0.7728(3) 0.96104(6) 0.0551(5) Uani 1 1 d .
C23 C 0.7157(3) 0.6602(3) 0.93345(6) 0.0535(5) Uani 1 1 d .
C24 C 0.6522(4) 0.5077(3) 0.93456(8) 0.0697(7) Uani 1 1 d .
H24A H 0.5352 0.5078 0.9402 0.084 Uiso 1 1 calc R
H24B H 0.7085 0.4534 0.9541 0.084 Uiso 1 1 calc R
C25 C 0.6830(4) 0.4364(3) 0.89584(8) 0.0657(7) Uani 1 1 d .
H25A H 0.6794 0.3317 0.8985 0.079 Uiso 1 1 calc R
H25B H 0.5962 0.4648 0.8785 0.079 Uiso 1 1 calc R

loop_
_atom_site_aniso_label
_atom_site_aniso_U_11
_atom_site_aniso_U_22
_atom_site_aniso_U_33
_atom_site_aniso_U_23
_atom_site_aniso_U_13
_atom_site_aniso_U_12
Cl1 0.1097(7) 0.0888(5) 0.1015(6) 0.0035(4) 0.0074(5) 0.0652(5)
O1 0.1011(16) 0.0529(10) 0.1004(15) 0.0313(10) 0.0099(13) 0.0069(11)
O2 0.0931(16) 0.1131(18) 0.124(2) 0.0731(16) 0.0118(15) 0.0069(15)
O3 0.0957(15) 0.1169(17) 0.0507(10) 0.0180(11) -0.0034(11) 0.0132(14)
N1 0.0565(10) 0.0470(9) 0.0431(8) -0.0014(7) 0.0064(8) 0.0013(8)
N2 0.0611(12) 0.0705(13) 0.0585(12) 0.0260(11) 0.0136(11) 0.0196(11)
N3 0.0596(11) 0.0381(9) 0.0560(10) 0.0029(8) 0.0033(9) -0.0067(8)
C1 0.0827(17) 0.0408(11) 0.0551(12) 0.0048(9) 0.0070(12) 0.0084(12)
C2 0.0634(14) 0.0477(12) 0.0542(12) 0.0078(10) -0.0043(10) 0.0113(10)
C3 0.0503(11) 0.0379(9) 0.0435(10) -0.0031(8) -0.0044(9) 0.0115(8)
C4 0.0513(12) 0.0496(11) 0.0565(12) 0.0033(10) 0.0028(10) 0.0185(10)
C5 0.0474(11) 0.0560(12) 0.0529(12) 0.0039(10) 0.0092(9) 0.0150(9)
C6 0.0444(10) 0.0476(11) 0.0480(10) 0.0085(9) 0.0047(9) 0.0079(9)
C7 0.0395(9) 0.0371(9) 0.0389(9) -0.0007(8) 0.0004(7) 0.0048(7)
C8 0.0446(10) 0.0389(9) 0.0364(8) 0.0029(8) 0.0010(8) 0.0050(8)
C9 0.0581(12) 0.0440(10) 0.0457(10) -0.0069(9) -0.0078(9) 0.0074(10)
C10 0.0807(17) 0.0448(11) 0.0530(12) -0.0077(10) 0.0022(12) 0.0144(12)
C11 0.0634(14) 0.0531(12) 0.0539(12) 0.0057(10) 0.0075(11) 0.0277(11)
C12 0.0451(11) 0.0656(15) 0.0686(14) 0.0052(12) -0.0051(11) 0.0132(11)
C13 0.0459(11) 0.0466(11) 0.0651(13) -0.0034(10) -0.0052(10) 0.0053(9)
C14 0.0418(9) 0.0356(8) 0.0361(8) -0.0015(7) -0.0003(8) 0.0040(8)
C15 0.0435(10) 0.0387(9) 0.0421(9) 0.0014(8) -0.0026(8) 0.0001(8)
C16 0.0455(10) 0.0443(10) 0.0405(9) 0.0035(8) -0.0003(8) 0.0034(9)
C17 0.0461(11) 0.0633(13) 0.0404(10) -0.0025(9) 0.0015(9) 0.0099(10)
C18 0.0703(16) 0.0703(16) 0.0621(14) -0.0203(12) 0.0028(12) 0.0081(14)
C19 0.092(2) 0.102(2) 0.0630(16) -0.0369(17) -0.0066(16) 0.016(2)
C20 0.096(2) 0.122(3) 0.0424(13) -0.0094(16) 0.0148(14) 0.012(2)
C21 0.0641(15) 0.108(2) 0.0471(12) 0.0052(14) 0.0105(12) 0.0023(16)
C22 0.0504(12) 0.0724(15) 0.0424(10) 0.0032(10) 0.0008(9) 0.0032(11)
C23 0.0562(13) 0.0553(12) 0.0490(11) 0.0045(9) 0.0082(10) -0.0027(10)
C24 0.0708(16) 0.0678(15) 0.0705(16) 0.0119(13) 0.0115(13) -0.0124(14)
C25 0.0646(15) 0.0530(13) 0.0796(17) 0.0033(12) 0.0081(13) -0.0140(12)

loop_
_atom_type_symbol
_atom_type_description
_atom_type_scat_dispersion_real
_atom_type_scat_dispersion_imag
_atom_type_scat_source
C C 0.0033 0.0016 'International Tables Vol C Tables 4.2.6.8 and 6.1.1.4'
H H 0.0000 0.0000 'International Tables Vol C Tables 4.2.6.8 and 6.1.1.4'
N N 0.0061 0.0033 'International Tables Vol C Tables 4.2.6.8 and 6.1.1.4'
O O 0.0106 0.0060 'International Tables Vol C Tables 4.2.6.8 and 6.1.1.4'
Cl Cl 0.1484 0.1585 'International Tables Vol C Tables 4.2.6.8 and 6.1.1.4'

loop_
_geom_angle_atom_site_label_1
_geom_angle_atom_site_label_2
_geom_angle_atom_site_label_3
_geom_angle
C16 N1 C17 109.09(19)
C16 N1 H1 125.5
C17 N1 H1 125.5
O2 N2 O3 123.8(2)
O2 N2 C6 116.7(2)
O3 N2 C6 119.4(2)
C1 N3 C25 119.1(2)
C1 N3 C15 123.09(19)
C25 N3 C15 111.81(19)
O1 C1 N3 121.2(3)
O1 C1 C2 122.6(2)
N3 C1 C2 116.09(18)
C1 C2 C3 110.23(19)
C1 C2 H2A 109.6
C3 C2 H2A 109.6
C1 C2 H2B 109.6
C3 C2 H2B 109.6
H2A C2 H2B 108.1
C2 C3 C4 113.59(18)
C2 C3 C14 108.59(17)
C4 C3 C14 110.57(17)
C2 C3 H3A 108.0
C4 C3 H3A 108.0
C14 C3 H3A 108.0
C5 C4 C3 109.30(18)
C5 C4 H4A 109.8
C3 C4 H4A 109.8
C5 C4 H4B 109.8
C3 C4 H4B 109.8
H4A C4 H4B 108.3
C4 C5 C6 109.33(17)
C4 C5 H5A 109.8
C6 C5 H5A 109.8
C4 C5 H5B 109.8
C6 C5 H5B 109.8
H5A C5 H5B 108.3
N2 C6 C7 109.76(17)
N2 C6 C5 106.25(17)
C7 C6 C5 113.14(17)
N2 C6 H6 109.2
C7 C6 H6 109.2
C5 C6 H6 109.2
C8 C7 C6 111.79(15)
C8 C7 C14 115.38(15)
C6 C7 C14 107.20(15)
C8 C7 H7 107.4
C6 C7 H7 107.4
C14 C7 H7 107.4
C13 C8 C9 118.29(19)
C13 C8 C7 119.24(18)
C9 C8 C7 122.39(18)
C10 C9 C8 120.5(2)
C10 C9 H9 119.7
C8 C9 H9 119.7
C11 C10 C9 119.3(2)
C11 C10 H10 120.4
C9 C10 H10 120.4
C12 C11 C10 121.5(2)
C12 C11 Cl1 118.9(2)
C10 C11 Cl1 119.6(2)
C11 C12 C13 119.1(2)
C11 C12 H12 120.4
C13 C12 H12 120.4
C12 C13 C8 121.2(2)
C12 C13 H13 119.4
C8 C13 H13 119.4
C3 C14 C15 111.79(15)
C3 C14 C7 107.92(14)
C15 C14 C7 111.35(15)
C3 C14 H14 108.6
C15 C14 H14 108.6
C7 C14 H14 108.6
N3 C15 C16 105.60(16)
N3 C15 C14 113.64(17)
C16 C15 C14 115.92(16)
N3 C15 H15 107.1
C16 C15 H15 107.1
C14 C15 H15 107.1
N1 C16 C23 109.74(19)
N1 C16 C15 127.78(18)
C23 C16 C15 122.44(19)
N1 C17 C18 129.6(2)
N1 C17 C22 107.7(2)
C18 C17 C22 122.7(2)
C17 C18 C19 116.2(3)
C17 C18 H18 121.9
C19 C18 H18 121.9
C20 C19 C18 121.2(3)
C20 C19 H19 119.4
C18 C19 H19 119.4
C21 C20 C19 122.8(3)
C21 C20 H20 118.6
C19 C20 H20 118.6
C20 C21 C22 117.8(3)
C20 C21 H21 121.1
C22 C21 H21 121.1
C17 C22 C21 119.2(3)
C17 C22 C23 107.32(19)
C21 C22 C23 133.4(3)
C16 C23 C22 106.2(2)
C16 C23 C24 124.5(2)
C22 C23 C24 129.3(2)
C23 C24 C25 108.7(2)
C23 C24 H24A 109.9
C25 C24 H24A 109.9
C23 C24 H24B 109.9
C25 C24 H24B 109.9
H24A C24 H24B 108.3
N3 C25 C24 111.4(2)
N3 C25 H25A 109.4
C24 C25 H25A 109.4
N3 C25 H25B 109.4
C24 C25 H25B 109.4
H25A C25 H25B 108.0

loop_
_geom_bond_atom_site_label_1
_geom_bond_atom_site_label_2
_geom_bond_distance
Cl1 C11 1.745(2)
O1 C1 1.235(3)
O2 N2 1.206(3)
O3 N2 1.214(3)
N1 C16 1.364(3)
N1 C17 1.375(3)
N1 H1 0.8600
N2 C6 1.520(3)
N3 C1 1.358(3)
N3 C25 1.467(3)
N3 C15 1.475(3)
C1 C2 1.499(4)
C2 C3 1.529(3)
C2 H2A 0.9700
C2 H2B 0.9700
C3 C4 1.530(3)
C3 C14 1.536(3)
C3 H3A 0.9800
C4 C5 1.508(3)
C4 H4A 0.9700
C4 H4B 0.9700
C5 C6 1.533(3)
C5 H5A 0.9700
C5 H5B 0.9700
C6 C7 1.531(3)
C6 H6 0.9800
C7 C8 1.515(2)
C7 C14 1.568(3)
C7 H7 0.9800
C8 C13 1.392(3)
C8 C9 1.392(3)
C9 C10 1.385(3)
C9 H9 0.9300
C10 C11 1.372(4)
C10 H10 0.9300
C11 C12 1.369(4)
C12 C13 1.375(3)
C12 H12 0.9300
C13 H13 0.9300
C14 C15 1.552(3)
C14 H14 0.9800
C15 C16 1.504(3)
C15 H15 0.9800
C16 C23 1.376(3)
C17 C18 1.386(4)
C17 C22 1.397(4)
C18 C19 1.403(4)
C18 H18 0.9300
C19 C20 1.378(5)
C19 H19 0.9300
C20 C21 1.354(5)
C20 H20 0.9300
C21 C22 1.415(3)
C21 H21 0.9300
C22 C23 1.432(3)
C23 C24 1.497(4)
C24 C25 1.543(4)
C24 H24A 0.9700
C24 H24B 0.9700
C25 H25A 0.9700
C25 H25B 0.9700
